data_7245705
loop_
_publ_author_name
'Kusumoto, Sotaro'
'Atoini, Youssef'
'Masuda, Shunya'
'Koide, Yoshihiro'
'Kim, Jee Young'
'Hayami, Shinya'
'Kim, Yang'
'Harrowfield, Jack'
'Thu\'ery, Pierre'

_publ_section_title
;
 Varied role of organic carboxylate dizwitterions and anionic donors in
 mixed-ligand uranyl ion coordination polymers
;
_journal_name_full CrystEngComm
_journal_paper_doi 10.1039/D2CE01187E
_journal_year 2022
_chemical_formula_sum 'C24 H33 Cl0.2 N2.8 O19.4 U3'
_chemical_formula_weight 1392.31
_space_group_crystal_system monoclinic
_space_group_IT_number 14
_space_group_name_Hall '-P 2ybc'
_space_group_name_H-M_alt 'P 1 21/c 1'
_atom_sites_solution_hydrogens mixed
_audit_update_record
;
2022-08-23 deposited with the CCDC.	2022-10-21 downloaded from the CCDC.
;
_cell_angle_alpha 90
_cell_angle_beta 115.3860(9)
_cell_angle_gamma 90
_cell_formula_units_Z 4
_cell_length_a 17.7606(4)
_cell_length_b 12.5624(3)
_cell_length_c 16.8490(4)
_cell_measurement_reflns_used 9472
_cell_measurement_temperature 100(2)
_cell_measurement_theta_max 33.1509
_cell_measurement_theta_min 2.4207
_cell_volume 3396.28(14)
_computing_cell_refinement 'SAINT V8.40B (Bruker AXS LLC, 2019)'
_computing_data_collection 'Bruker Instrument Service vV6.2.16'
_computing_data_reduction 'SAINT V8.40B (Bruker AXS LLC, 2019)'
_computing_molecular_graphics 'shelXle (C.B. Huebschle, rev 1328)'
_computing_structure_refinement 'SHELXL-2019/1 (Sheldrick, 2019)'
_computing_structure_solution 'XT, VERSION 2018/2'
_diffrn_ambient_temperature 100(2)
_diffrn_detector_area_resol_mean 7.41
_diffrn_detector_type 'Bruker PHOTON III area detector'
_diffrn_measured_fraction_theta_full 1.000
_diffrn_measured_fraction_theta_max 1.000
_diffrn_measurement_device 'Kappa diffractometer'
_diffrn_measurement_device_type 'Bruker D8 Quest'
_diffrn_measurement_method '\f and \w scans'
_diffrn_radiation_monochromator 'multilayer mirror optics'
_diffrn_radiation_type MoK\a
_diffrn_radiation_wavelength 0.71073
_diffrn_reflns_av_R_equivalents 0.0504
_diffrn_reflns_av_unetI/netI 0.0178
_diffrn_reflns_limit_h_max 23
_diffrn_reflns_limit_h_min -23
_diffrn_reflns_limit_k_max 16
_diffrn_reflns_limit_k_min -16
_diffrn_reflns_limit_l_max 22
_diffrn_reflns_limit_l_min -22
_diffrn_reflns_number 160415
_diffrn_reflns_theta_full 28.70
_diffrn_reflns_theta_max 28.70
_diffrn_reflns_theta_min 2.06
_diffrn_source 'microfocus sealed X-ray tube'
_diffrn_source_current 1.4
_diffrn_source_type 'Incoatec I\ms 70 W'
_diffrn_source_voltage 50
_exptl_absorpt_coefficient_mu 14.371
_exptl_absorpt_correction_T_max 0.75
_exptl_absorpt_correction_T_min 0.61
_exptl_absorpt_correction_type multi-scan
_exptl_absorpt_process_details
;
Krause, L., Herbst-Irmer, R., Sheldrick, G. M., Stalke, D. (2015).
"Comparison of silver and molybdenum microfocus X-ray sources for
single-crystal structure determination"
J. Appl. Cryst. 48, 3-10.
doi:10.1107/S1600576714022985
;
_exptl_crystal_colour 'translucent light yellow'
_exptl_crystal_density_diffrn 2.723
_exptl_crystal_density_method 'not measured'
_exptl_crystal_description lath
_exptl_crystal_F_000 2525
_exptl_crystal_size_max 0.107
_exptl_crystal_size_mid 0.062
_exptl_crystal_size_min 0.033
_refine_diff_density_max 2.230
_refine_diff_density_min -1.826
_refine_ls_extinction_method none
_refine_ls_goodness_of_fit_ref 1.076
_refine_ls_hydrogen_treatment mixed
_refine_ls_matrix_type full
_refine_ls_number_parameters 500
_refine_ls_number_reflns 8769
_refine_ls_number_restraints 68
_refine_ls_restrained_S_all 1.091
_refine_ls_R_factor_all 0.0232
_refine_ls_R_factor_gt 0.0194
_refine_ls_shift/su_max 0.004
_refine_ls_shift/su_mean 0.000
_refine_ls_structure_factor_coef Fsqd
_refine_ls_weighting_details 'w=1/[\s^2^(Fo^2^)+(0.0140P)^2^+19.6066P] where P=(Fo^2^+2Fc^2^)/3'
_refine_ls_weighting_scheme calc
_refine_ls_wR_factor_gt 0.0442
_refine_ls_wR_factor_ref 0.0458
_reflns_number_gt 8016
_reflns_number_total 8769
_reflns_threshold_expression 'I > 2\s(I)'
_cod_data_source_file d2ce01187e1.cif
_cod_data_source_block 4
_cod_depositor_comments
;
The following automatic conversions were performed:

data item '_exptl_absorpt_correction_type' value 'Multi-Scan' was
changed to 'multi-scan' in accordance with the
/home/data/users/saulius/crontab/automatic-downloads/rss-feeds/RSC/lib/dictionaries/cif_core.dic
dictionary named 'cif_core.dic' version 2.4.2 last updated on
2011-04-26.

Automatic conversion script
Id: cif_fix_values 7556 2019-12-06 15:28:31Z antanas 
;
_cod_original_formula_sum 'C24 H33 Cl0.20 N2.80 O19.40 U3'
_cod_database_code 7245705

loop_
_space_group_symop_operation_xyz
'x, y, z'
'-x, y+1/2, -z+1/2'
'-x, -y, -z'
'x, -y-1/2, z-1/2'

loop_
_atom_site_type_symbol
_atom_site_label
_atom_site_fract_x
_atom_site_fract_y
_atom_site_fract_z
_atom_site_U_iso_or_equiv
_atom_site_adp_type
_atom_site_calc_flag
_atom_site_refinement_flags_adp
_atom_site_refinement_flags_occupancy
_atom_site_refinement_flags_posn
_atom_site_occupancy
_atom_site_disorder_assembly
_atom_site_disorder_group
U U1 0.43375(2) 0.54031(2) 0.29840(2) 0.00720(3) Uani d . . . 1 . .
U U2 0.55363(2) 0.68417(2) 0.20219(2) 0.00747(3) Uani d . . . 1 . .
U U3 0.58016(2) 0.37175(2) 0.23654(2) 0.00876(3) Uani d . . . 1 . .
O O1 0.49923(16) 0.5809(2) 0.40933(17) 0.0121(5) Uani d . . . 1 . .
O O2 0.36419(16) 0.4962(2) 0.19030(17) 0.0115(5) Uani d . . . 1 . .
O O3 0.63445(16) 0.7290(2) 0.30388(18) 0.0136(5) Uani d . . . 1 . .
O O4 0.47700(17) 0.6453(2) 0.09461(18) 0.0134(5) Uani d . . . 1 . .
O O5 0.66993(17) 0.3686(2) 0.34119(18) 0.0133(5) Uani d . . . 1 . .
O O6 0.49610(18) 0.3741(2) 0.12861(19) 0.0154(6) Uani d . . . 1 . .
O O7 0.36673(17) 0.4371(2) 0.37468(18) 0.0131(5) Uani d . . . 1 . .
O O8 0.37278(18) 0.2589(2) 0.37631(19) 0.0155(6) Uani d . . . 1 . .
O O9 -0.32790(18) 0.1908(2) 0.6718(2) 0.0174(6) Uani d . . . 1 . .
O O10 -0.31229(16) 0.3638(2) 0.70872(18) 0.0119(5) Uani d . . . 1 . .
O O11 0.54135(16) 0.5322(2) 0.26226(18) 0.0104(5) Uani d . . . 1 . .
O O12 0.44978(16) 0.7031(2) 0.24896(18) 0.0111(5) Uani d . . . 1 . .
O O13 0.49614(16) 0.3631(2) 0.32314(17) 0.0097(5) Uani d . . D 1 . .
H H13 0.528(3) 0.365(4) 0.3803(10) 0.035(16) Uiso d . . D 1 . .
O O14 0.64545(17) 0.5336(2) 0.18532(19) 0.0132(5) Uani d . . D 1 . .
H H14A 0.633(3) 0.526(4) 0.1317(9) 0.030(15) Uiso d . . D 1 . .
H H14B 0.6971(8) 0.542(4) 0.211(2) 0.023(14) Uiso d . . D 1 . .
O O15 0.3728(2) 0.4803(2) -0.0212(2) 0.0203(6) Uani d . . D 1 . .
H H15A 0.390(4) 0.5422(16) -0.004(4) 0.07(2) Uiso d . . D 1 . .
H H15B 0.408(2) 0.438(3) 0.014(3) 0.030(15) Uiso d . . D 1 . .
O O16 0.59217(18) 0.3428(2) 0.49703(19) 0.0165(6) Uani d . . D 1 . .
H H16A 0.562(3) 0.366(3) 0.520(3) 0.029(15) Uiso d . . D 1 . .
H H16B 0.592(3) 0.2763(8) 0.500(2) 0.05(2) Uiso d . . D 1 . .
O O17 0.2921(2) 0.6666(3) 0.0575(2) 0.0235(7) Uani d . . D 1 . .
H H17A 0.319(3) 0.620(3) 0.094(3) 0.05(2) Uiso d . . D 1 . .
H H17B 0.308(3) 0.7259(19) 0.082(3) 0.040(18) Uiso d . . D 1 . .
N N1 0.2289(2) 0.2437(3) 0.5110(2) 0.0113(6) Uani d . . . 1 . .
N N2 -0.13477(19) 0.2117(3) 0.5973(2) 0.0119(6) Uani d . . . 1 . .
O O18 0.8087(3) 0.5572(4) 0.3017(3) 0.0306(8) Uani d U P . 0.8 A 1
O O19 0.8284(3) 0.5441(4) 0.1848(3) 0.0345(9) Uani d U P . 0.8 A 1
O O20 0.9339(3) 0.5456(6) 0.3141(4) 0.0643(13) Uani d U P . 0.8 A 1
N N3 0.8582(5) 0.5484(7) 0.2701(5) 0.0393(10) Uani d U P . 0.8 A 1
Cl Cl1 0.8406(5) 0.5657(8) 0.2393(6) 0.0362(11) Uani d U P . 0.2 B 2
C C1 0.3546(2) 0.3473(3) 0.3978(2) 0.0094(7) Uani d . . . 1 . .
C C2 0.3093(2) 0.3437(3) 0.4561(2) 0.0107(7) Uani d . . . 1 . .
C C3 0.2747(2) 0.2483(3) 0.4644(2) 0.0106(7) Uani d . . . 1 . .
H H3 0.283030 0.185894 0.437389 0.013000 Uiso calc U . R 1 . .
C C4 0.2168(2) 0.3305(3) 0.5506(3) 0.0126(7) Uani d . . . 1 . .
H H4 0.183659 0.325321 0.582193 0.015000 Uiso calc U . R 1 . .
C C5 0.2518(2) 0.4267(3) 0.5462(3) 0.0135(7) Uani d . . . 1 . .
H H5 0.243414 0.487737 0.574746 0.016000 Uiso calc U . R 1 . .
C C6 0.2996(2) 0.4332(3) 0.4991(3) 0.0124(7) Uani d . . . 1 . .
H H6 0.325446 0.498441 0.496369 0.015000 Uiso calc U . R 1 . .
C C7 0.1977(2) 0.1368(3) 0.5229(3) 0.0130(7) Uani d . . . 1 . .
H H7A 0.241308 0.102007 0.575063 0.016000 Uiso calc U . R 1 . .
H H7B 0.188542 0.092155 0.471090 0.016000 Uiso calc U . R 1 . .
C C8 0.1178(2) 0.1411(3) 0.5342(3) 0.0111(7) Uani d . . . 1 . .
C C9 0.1216(2) 0.1314(3) 0.6187(3) 0.0125(7) Uani d . . . 1 . .
C C10 0.0468(2) 0.1230(3) 0.6281(3) 0.0125(7) Uani d . . . 1 . .
C C11 -0.0297(2) 0.1273(3) 0.5536(3) 0.0119(7) Uani d . . . 1 . .
C C12 -0.0340(2) 0.1473(3) 0.4699(3) 0.0137(7) Uani d . . . 1 . .
C C13 0.0410(2) 0.1531(3) 0.4604(3) 0.0144(7) Uani d . . . 1 . .
C C14 0.2032(2) 0.1317(4) 0.6992(3) 0.0202(9) Uani d . . . 1 . .
H H14C 0.198158 0.175496 0.744824 0.030000 Uiso calc U . R 1 . .
H H14D 0.246770 0.160987 0.684565 0.030000 Uiso calc U . R 1 . .
H H14E 0.217784 0.058636 0.720821 0.030000 Uiso calc U . R 1 . .
C C15 0.0510(3) 0.1135(4) 0.7194(3) 0.0233(9) Uani d . . . 1 . .
H H15C 0.065280 0.182854 0.748786 0.035000 Uiso calc U . R 1 . .
H H15D 0.093583 0.061212 0.753251 0.035000 Uiso calc U . R 1 . .
H H15E -0.003305 0.090428 0.715246 0.035000 Uiso calc U . R 1 . .
C C16 -0.1158(3) 0.1643(4) 0.3908(3) 0.0253(10) Uani d . . . 1 . .
H H16C -0.112797 0.229440 0.360319 0.038000 Uiso calc U . R 1 . .
H H16D -0.160608 0.171001 0.409774 0.038000 Uiso calc U . R 1 . .
H H16E -0.127189 0.103443 0.350908 0.038000 Uiso calc U . R 1 . .
C C17 0.0361(3) 0.1763(4) 0.3704(3) 0.0243(9) Uani d . . . 1 . .
H H17C 0.092017 0.172672 0.372523 0.036000 Uiso calc U . R 1 . .
H H17D 0.012977 0.247701 0.351845 0.036000 Uiso calc U . R 1 . .
H H17E 0.000011 0.123616 0.328389 0.036000 Uiso calc U . R 1 . .
C C18 -0.1087(2) 0.1127(3) 0.5650(3) 0.0126(7) Uani d . . . 1 . .
H H18A -0.100577 0.054209 0.607298 0.015000 Uiso calc U . R 1 . .
H H18B -0.154131 0.091408 0.507989 0.015000 Uiso calc U . R 1 . .
C C19 -0.1958(2) 0.2016(3) 0.6245(3) 0.0119(7) Uani d . . . 1 . .
H H19 -0.218518 0.133461 0.625663 0.014000 Uiso calc U . R 1 . .
C C20 -0.2252(2) 0.2903(3) 0.6505(2) 0.0112(7) Uani d . . . 1 . .
C C21 -0.1928(2) 0.3894(3) 0.6466(3) 0.0153(8) Uani d . . . 1 . .
H H21 -0.213187 0.451173 0.663485 0.018000 Uiso calc U . R 1 . .
C C22 -0.1306(3) 0.3982(3) 0.6181(3) 0.0181(8) Uani d . . . 1 . .
H H22 -0.107582 0.465667 0.615614 0.022000 Uiso calc U . R 1 . .
C C23 -0.1027(2) 0.3070(3) 0.5933(3) 0.0158(8) Uani d . . . 1 . .
H H23 -0.060320 0.311997 0.573203 0.019000 Uiso calc U . R 1 . .
C C24 -0.2954(2) 0.2806(3) 0.6791(2) 0.0114(7) Uani d . . . 1 . .

loop_
_atom_site_aniso_label
_atom_site_aniso_U_11
_atom_site_aniso_U_22
_atom_site_aniso_U_33
_atom_site_aniso_U_12
_atom_site_aniso_U_13
_atom_site_aniso_U_23
U1 0.00801(6) 0.00572(6) 0.01035(6) 0.00059(4) 0.00629(5) 0.00043(4)
U2 0.00789(6) 0.00544(6) 0.01119(6) -0.00007(4) 0.00610(5) 0.00038(5)
U3 0.00944(6) 0.00685(6) 0.01262(6) 0.00040(5) 0.00722(5) -0.00010(5)
O1 0.0121(12) 0.0147(13) 0.0111(13) -0.0008(10) 0.0065(11) -0.0003(10)
O2 0.0116(12) 0.0113(12) 0.0132(13) 0.0014(10) 0.0066(10) 0.0018(10)
O3 0.0116(12) 0.0131(13) 0.0141(13) 0.0006(10) 0.0035(11) 0.0011(11)
O4 0.0139(13) 0.0136(13) 0.0134(13) -0.0001(10) 0.0064(11) -0.0006(10)
O5 0.0122(13) 0.0121(13) 0.0142(13) -0.0004(10) 0.0045(11) -0.0017(10)
O6 0.0168(14) 0.0136(13) 0.0154(14) -0.0003(11) 0.0067(11) 0.0004(11)
O7 0.0150(13) 0.0104(12) 0.0188(14) 0.0002(10) 0.0121(12) 0.0026(10)
O8 0.0200(14) 0.0105(13) 0.0247(15) -0.0003(11) 0.0180(13) 0.0005(11)
O9 0.0205(14) 0.0128(13) 0.0280(16) -0.0019(11) 0.0190(13) -0.0020(12)
O10 0.0096(12) 0.0131(13) 0.0164(13) 0.0044(10) 0.0088(11) -0.0002(10)
O11 0.0123(12) 0.0066(11) 0.0175(13) 0.0007(9) 0.0112(11) 0.0011(10)
O12 0.0148(13) 0.0062(12) 0.0190(14) 0.0006(10) 0.0137(11) 0.0010(10)
O13 0.0104(12) 0.0078(12) 0.0123(13) -0.0007(9) 0.0062(10) -0.0009(10)
O14 0.0130(13) 0.0128(13) 0.0168(14) 0.0012(10) 0.0094(11) 0.0000(11)
O15 0.0278(16) 0.0133(14) 0.0158(15) 0.0003(12) 0.0055(13) 0.0004(12)
O16 0.0197(14) 0.0156(14) 0.0150(14) 0.0015(11) 0.0080(12) -0.0027(11)
O17 0.0197(15) 0.0242(16) 0.0184(15) -0.0020(13) 0.0003(13) -0.0001(13)
N1 0.0117(14) 0.0107(15) 0.0138(15) -0.0006(12) 0.0078(13) 0.0015(12)
N2 0.0101(14) 0.0132(15) 0.0140(15) 0.0011(12) 0.0067(13) 0.0000(12)
O18 0.0224(17) 0.053(2) 0.0282(18) -0.0067(16) 0.0216(15) -0.0140(17)
O19 0.0356(19) 0.048(2) 0.032(2) -0.0158(17) 0.0265(17) -0.0132(18)
O20 0.030(2) 0.099(3) 0.063(3) -0.007(2) 0.018(2) -0.011(3)
N3 0.0285(18) 0.061(2) 0.038(2) -0.0114(16) 0.0230(17) -0.0124(19)
Cl1 0.0297(19) 0.053(2) 0.035(2) -0.0118(17) 0.0227(19) -0.011(2)
C1 0.0079(15) 0.0105(16) 0.0113(16) 0.0001(13) 0.0055(14) 0.0005(13)
C2 0.0108(16) 0.0095(16) 0.0127(17) 0.0007(13) 0.0059(14) 0.0021(13)
C3 0.0096(16) 0.0105(17) 0.0139(17) 0.0003(13) 0.0070(14) 0.0003(13)
C4 0.0140(17) 0.0139(17) 0.0139(18) 0.0006(14) 0.0096(15) -0.0013(14)
C5 0.0155(18) 0.0117(17) 0.0160(18) -0.0003(14) 0.0092(15) -0.0028(14)
C6 0.0119(17) 0.0120(17) 0.0136(18) -0.0016(14) 0.0059(15) -0.0003(14)
C7 0.0143(17) 0.0072(16) 0.024(2) -0.0009(13) 0.0143(16) 0.0000(14)
C8 0.0110(16) 0.0086(16) 0.0185(18) -0.0025(13) 0.0109(15) -0.0006(14)
C9 0.0100(16) 0.0131(17) 0.0150(18) 0.0003(13) 0.0058(15) 0.0007(14)
C10 0.0135(17) 0.0110(17) 0.0171(18) 0.0010(14) 0.0103(15) 0.0007(14)
C11 0.0090(16) 0.0117(17) 0.0179(19) 0.0007(13) 0.0085(15) -0.0002(14)
C12 0.0124(17) 0.0154(18) 0.0156(18) 0.0002(14) 0.0081(15) -0.0013(15)
C13 0.0170(19) 0.0140(18) 0.0140(18) 0.0001(15) 0.0084(16) 0.0016(14)
C14 0.0114(18) 0.031(2) 0.017(2) -0.0012(16) 0.0049(16) -0.0013(17)
C15 0.018(2) 0.040(3) 0.0139(19) 0.0059(19) 0.0089(17) 0.0055(18)
C16 0.016(2) 0.043(3) 0.016(2) 0.0044(19) 0.0064(17) 0.0051(19)
C17 0.023(2) 0.036(3) 0.018(2) 0.0058(19) 0.0123(18) 0.0070(19)
C18 0.0088(16) 0.0117(17) 0.0202(19) 0.0006(13) 0.0090(15) -0.0033(14)
C19 0.0114(16) 0.0114(17) 0.0144(18) -0.0003(13) 0.0070(15) 0.0024(14)
C20 0.0104(16) 0.0144(17) 0.0108(17) 0.0000(14) 0.0065(14) 0.0004(14)
C21 0.0147(18) 0.0128(18) 0.021(2) 0.0013(14) 0.0101(16) -0.0007(15)
C22 0.020(2) 0.0114(18) 0.031(2) -0.0042(15) 0.0179(18) -0.0021(16)
C23 0.0138(18) 0.0161(19) 0.022(2) -0.0015(15) 0.0117(16) 0.0003(16)
C24 0.0102(16) 0.0155(18) 0.0118(17) 0.0024(14) 0.0079(14) 0.0028(14)

loop_
_atom_type_symbol
_atom_type_description
_atom_type_scat_dispersion_real
_atom_type_scat_dispersion_imag
_atom_type_scat_source
C C 0.0033 0.0016 'International Tables Vol C Tables 4.2.6.8 and 6.1.1.4'
H H 0.0000 0.0000 'International Tables Vol C Tables 4.2.6.8 and 6.1.1.4'
N N 0.0061 0.0033 'International Tables Vol C Tables 4.2.6.8 and 6.1.1.4'
O O 0.0106 0.0060 'International Tables Vol C Tables 4.2.6.8 and 6.1.1.4'
U U -9.6767 9.6646 'International Tables Vol C Tables 4.2.6.8 and 6.1.1.4'
Cl Cl 0.1484 0.1585 'International Tables Vol C Tables 4.2.6.8 and 6.1.1.4'

loop_
_geom_angle_atom_site_label_1
_geom_angle_atom_site_label_2
_geom_angle_atom_site_label_3
_geom_angle_site_symmetry_1
_geom_angle_site_symmetry_3
_geom_angle
_geom_angle_publ_flag
O2 U1 O1 . . 176.43(12) ?
O2 U1 O11 . . 90.38(11) ?
O1 U1 O11 . . 92.77(11) ?
O2 U1 O12 . . 92.62(11) ?
O1 U1 O12 . . 89.96(11) ?
O11 U1 O12 . . 71.69(9) ?
O2 U1 O10 . 3_566 83.82(10) ?
O1 U1 O10 . 3_566 94.34(11) ?
O11 U1 O10 . 3_566 148.35(9) ?
O12 U1 O10 . 3_566 77.51(9) ?
O2 U1 O13 . . 87.50(10) ?
O1 U1 O13 . . 92.11(11) ?
O11 U1 O13 . . 68.17(9) ?
O12 U1 O13 . . 139.85(9) ?
O10 U1 O13 3_566 . 142.10(9) ?
O2 U1 O7 . . 95.20(11) ?
O1 U1 O7 . . 81.30(11) ?
O11 U1 O7 . . 140.98(9) ?
O12 U1 O7 . . 146.11(9) ?
O10 U1 O7 3_566 . 70.66(9) ?
O13 U1 O7 . . 73.52(9) ?
O3 U2 O4 . . 174.76(12) ?
O3 U2 O11 . . 91.68(11) ?
O4 U2 O11 . . 92.66(11) ?
O3 U2 O12 . . 94.08(11) ?
O4 U2 O12 . . 90.10(11) ?
O11 U2 O12 . . 71.51(9) ?
O3 U2 O13 . 2_655 87.62(11) ?
O4 U2 O13 . 2_655 90.74(11) ?
O11 U2 O13 . 2_655 142.39(9) ?
O12 U2 O13 . 2_655 71.04(9) ?
O3 U2 O8 . 2_655 90.11(11) ?
O4 U2 O8 . 2_655 84.67(11) ?
O11 U2 O8 . 2_655 140.23(9) ?
O12 U2 O8 . 2_655 147.92(9) ?
O13 U2 O8 2_655 2_655 77.38(9) ?
O3 U2 O14 . . 92.90(11) ?
O4 U2 O14 . . 86.08(11) ?
O11 U2 O14 . . 67.10(9) ?
O12 U2 O14 . . 138.17(9) ?
O13 U2 O14 2_655 . 150.51(9) ?
O8 U2 O14 2_655 . 73.13(9) ?
O6 U3 O5 . . 175.70(12) ?
O6 U3 O12 . 2_645 89.57(11) ?
O5 U3 O12 . 2_645 91.40(11) ?
O6 U3 O11 . . 89.43(11) ?
O5 U3 O11 . . 92.71(11) ?
O12 U3 O11 2_645 . 136.97(9) ?
O6 U3 O9 . 4_665 88.73(12) ?
O5 U3 O9 . 4_665 87.10(11) ?
O12 U3 O9 2_645 4_665 88.84(9) ?
O11 U3 O9 . 4_665 134.14(9) ?
O6 U3 O13 . . 98.46(11) ?
O5 U3 O13 . . 85.81(11) ?
O12 U3 O13 2_645 . 70.32(9) ?
O11 U3 O13 . . 67.31(9) ?
O9 U3 O13 4_665 . 157.77(9) ?
O6 U3 O14 . . 87.01(11) ?
O5 U3 O14 . . 90.48(11) ?
O12 U3 O14 2_645 . 157.18(9) ?
O11 U3 O14 . . 65.59(9) ?
O9 U3 O14 4_665 . 68.55(9) ?
O13 U3 O14 . . 132.49(8) ?
C1 O7 U1 . . 146.0(2) ?
C1 O8 U2 . 2_645 140.4(2) ?
C24 O9 U3 . 4_466 127.9(2) ?
C24 O10 U1 . 3_566 139.1(2) ?
U2 O11 U3 . . 126.19(11) ?
U2 O11 U1 . . 110.34(11) ?
U3 O11 U1 . . 117.61(11) ?
U3 O12 U1 2_655 . 138.08(12) ?
U3 O12 U2 2_655 . 113.54(11) ?
U1 O12 U2 . . 106.07(10) ?
U2 O13 U1 2_645 . 136.24(11) ?
U2 O13 U3 2_645 . 101.82(9) ?
U1 O13 U3 . . 101.63(9) ?
U2 O13 H13 2_645 . 104.(3) ?
U1 O13 H13 . . 101.(3) ?
U3 O13 H13 . . 112.(4) ?
U2 O14 U3 . . 98.05(9) ?
U2 O14 H14A . . 108.(4) ?
U3 O14 H14A . . 108.(4) ?
U2 O14 H14B . . 117.(3) ?
U3 O14 H14B . . 118.(3) ?
H14A O14 H14B . . 107.1(17) ?
H15A O15 H15B . . 106.2(17) ?
H16A O16 H16B . . 107.6(17) ?
H17A O17 H17B . . 107.1(17) ?
C4 N1 C3 . . 121.2(3) ?
C4 N1 C7 . . 121.0(3) ?
C3 N1 C7 . . 117.6(3) ?
C23 N2 C19 . . 121.4(3) ?
C23 N2 C18 . . 121.0(3) ?
C19 N2 C18 . . 117.4(3) ?
O18 N3 O20 . . 123.4(7) ?
O18 N3 O19 . . 117.4(6) ?
O20 N3 O19 . . 119.2(7) ?
O7 C1 O8 . . 127.9(3) ?
O7 C1 C2 . . 116.2(3) ?
O8 C1 C2 . . 115.8(3) ?
C3 C2 C6 . . 119.3(3) ?
C3 C2 C1 . . 118.4(3) ?
C6 C2 C1 . . 122.3(3) ?
N1 C3 C2 . . 120.1(3) ?
N1 C3 H3 . . 120.000000 ?
C2 C3 H3 . . 120.000000 ?
N1 C4 C5 . . 121.0(3) ?
N1 C4 H4 . . 119.500000 ?
C5 C4 H4 . . 119.500000 ?
C4 C5 C6 . . 118.8(4) ?
C4 C5 H5 . . 120.600000 ?
C6 C5 H5 . . 120.600000 ?
C2 C6 C5 . . 119.6(4) ?
C2 C6 H6 . . 120.200000 ?
C5 C6 H6 . . 120.200000 ?
N1 C7 C8 . . 113.9(3) ?
N1 C7 H7A . . 108.800000 ?
C8 C7 H7A . . 108.800000 ?
N1 C7 H7B . . 108.800000 ?
C8 C7 H7B . . 108.800000 ?
H7A C7 H7B . . 107.700000 ?
C9 C8 C13 . . 121.0(3) ?
C9 C8 C7 . . 119.1(3) ?
C13 C8 C7 . . 120.0(3) ?
C8 C9 C10 . . 118.9(3) ?
C8 C9 C14 . . 121.8(3) ?
C10 C9 C14 . . 119.3(4) ?
C11 C10 C9 . . 119.7(4) ?
C11 C10 C15 . . 121.3(3) ?
C9 C10 C15 . . 118.9(4) ?
C10 C11 C12 . . 121.5(3) ?
C10 C11 C18 . . 118.7(3) ?
C12 C11 C18 . . 119.8(3) ?
C11 C12 C13 . . 118.5(4) ?
C11 C12 C16 . . 122.1(3) ?
C13 C12 C16 . . 119.4(4) ?
C8 C13 C12 . . 120.0(4) ?
C8 C13 C17 . . 121.7(4) ?
C12 C13 C17 . . 118.3(4) ?
C9 C14 H14C . . 109.500000 ?
C9 C14 H14D . . 109.500000 ?
H14C C14 H14D . . 109.500000 ?
C9 C14 H14E . . 109.500000 ?
H14C C14 H14E . . 109.500000 ?
H14D C14 H14E . . 109.500000 ?
C10 C15 H15C . . 109.500000 ?
C10 C15 H15D . . 109.500000 ?
H15C C15 H15D . . 109.500000 ?
C10 C15 H15E . . 109.500000 ?
H15C C15 H15E . . 109.500000 ?
H15D C15 H15E . . 109.500000 ?
C12 C16 H16C . . 109.500000 ?
C12 C16 H16D . . 109.500000 ?
H16C C16 H16D . . 109.500000 ?
C12 C16 H16E . . 109.500000 ?
H16C C16 H16E . . 109.500000 ?
H16D C16 H16E . . 109.500000 ?
C13 C17 H17C . . 109.500000 ?
C13 C17 H17D . . 109.500000 ?
H17C C17 H17D . . 109.500000 ?
C13 C17 H17E . . 109.500000 ?
H17C C17 H17E . . 109.500000 ?
H17D C17 H17E . . 109.500000 ?
C11 C18 N2 . . 113.1(3) ?
C11 C18 H18A . . 109.000000 ?
N2 C18 H18A . . 109.000000 ?
C11 C18 H18B . . 109.000000 ?
N2 C18 H18B . . 109.000000 ?
H18A C18 H18B . . 107.800000 ?
N2 C19 C20 . . 120.0(3) ?
N2 C19 H19 . . 120.000000 ?
C20 C19 H19 . . 120.000000 ?
C19 C20 C21 . . 119.3(3) ?
C19 C20 C24 . . 120.6(3) ?
C21 C20 C24 . . 120.0(3) ?
C20 C21 C22 . . 119.8(4) ?
C20 C21 H21 . . 120.100000 ?
C22 C21 H21 . . 120.100000 ?
C23 C22 C21 . . 118.8(4) ?
C23 C22 H22 . . 120.600000 ?
C21 C22 H22 . . 120.600000 ?
N2 C23 C22 . . 120.6(4) ?
N2 C23 H23 . . 119.700000 ?
C22 C23 H23 . . 119.700000 ?
O9 C24 O10 . . 127.9(3) ?
O9 C24 C20 . . 116.6(3) ?
O10 C24 C20 . . 115.4(3) ?

loop_
_geom_bond_atom_site_label_1
_geom_bond_atom_site_label_2
_geom_bond_site_symmetry_2
_geom_bond_distance
_geom_bond_publ_flag
U1 O2 . 1.795(3) ?
U1 O1 . 1.801(3) ?
U1 O11 . 2.243(2) ?
U1 O12 . 2.271(3) ?
U1 O10 3_566 2.428(2) ?
U1 O13 . 2.442(3) ?
U1 O7 . 2.462(3) ?
U1 U2 . 3.65872(19) ?
U1 U3 . 3.82825(18) ?
U2 O3 . 1.790(3) ?
U2 O4 . 1.806(3) ?
U2 O11 . 2.214(3) ?
U2 O12 . 2.308(2) ?
U2 O13 2_655 2.386(3) ?
U2 O8 2_655 2.413(3) ?
U2 O14 . 2.592(3) ?
U2 U3 2_655 3.79066(18) ?
U2 U3 . 3.9658(2) ?
U3 O6 . 1.791(3) ?
U3 O5 . 1.801(3) ?
U3 O12 2_645 2.224(3) ?
U3 O11 . 2.233(2) ?
U3 O9 4_665 2.450(3) ?
U3 O13 . 2.497(3) ?
U3 O14 . 2.661(3) ?
O7 C1 . 1.242(4) ?
O8 C1 . 1.252(5) ?
O9 C24 . 1.249(5) ?
O10 C24 . 1.250(5) ?
O13 H13 . 0.885(10) ?
O14 H14A . 0.838(10) ?
O14 H14B . 0.838(10) ?
O15 H15A . 0.841(10) ?
O15 H15B . 0.842(10) ?
O16 H16A . 0.838(10) ?
O16 H16B . 0.838(10) ?
O17 H17A . 0.838(10) ?
O17 H17B . 0.840(10) ?
N1 C4 . 1.342(5) ?
N1 C3 . 1.352(5) ?
N1 C7 . 1.498(5) ?
N2 C23 . 1.341(5) ?
N2 C19 . 1.352(5) ?
N2 C18 . 1.508(5) ?
O18 N3 . 1.212(8) ?
O19 N3 . 1.303(8) ?
O20 N3 . 1.226(9) ?
C1 C2 . 1.513(5) ?
C2 C3 . 1.381(5) ?
C2 C6 . 1.388(5) ?
C3 H3 . 0.950000 ?
C4 C5 . 1.376(5) ?
C4 H4 . 0.950000 ?
C5 C6 . 1.391(5) ?
C5 H5 . 0.950000 ?
C6 H6 . 0.950000 ?
C7 C8 . 1.513(5) ?
C7 H7A . 0.990000 ?
C7 H7B . 0.990000 ?
C8 C9 . 1.401(5) ?
C8 C13 . 1.406(5) ?
C9 C10 . 1.409(5) ?
C9 C14 . 1.501(5) ?
C10 C11 . 1.401(5) ?
C10 C15 . 1.512(5) ?
C11 C12 . 1.402(5) ?
C11 C18 . 1.507(5) ?
C12 C13 . 1.410(5) ?
C12 C16 . 1.507(6) ?
C13 C17 . 1.509(6) ?
C14 H14C . 0.980000 ?
C14 H14D . 0.980000 ?
C14 H14E . 0.980000 ?
C15 H15C . 0.980000 ?
C15 H15D . 0.980000 ?
C15 H15E . 0.980000 ?
C16 H16C . 0.980000 ?
C16 H16D . 0.980000 ?
C16 H16E . 0.980000 ?
C17 H17C . 0.980000 ?
C17 H17D . 0.980000 ?
C17 H17E . 0.980000 ?
C18 H18A . 0.990000 ?
C18 H18B . 0.990000 ?
C19 C20 . 1.379(5) ?
C19 H19 . 0.950000 ?
C20 C21 . 1.385(5) ?
C20 C24 . 1.521(5) ?
C21 C22 . 1.385(5) ?
C21 H21 . 0.950000 ?
C22 C23 . 1.382(6) ?
C22 H22 . 0.950000 ?
C23 H23 . 0.950000 ?

loop_
_geom_hbond_atom_site_label_D
_geom_hbond_atom_site_label_H
_geom_hbond_atom_site_label_A
_geom_hbond_site_symmetry_A
_geom_hbond_distance_DH
_geom_hbond_distance_HA
_geom_hbond_distance_DA
_geom_hbond_angle_DHA
_geom_hbond_publ_flag
O13 H13 O16 . 0.885(10) 1.821(14) 2.697(4) 170.(5) ?
O14 H14A O15 3_665 0.838(10) 1.821(15) 2.648(4) 169.(4) ?
O14 H14B O18^a . 0.838(10) 1.923(15) 2.733(5) 162.(4) ?
O14 H14B O19^a . 0.838(10) 2.55(3) 3.256(5) 142.(4) ?
O14 H14B Cl1^b . 0.838(10) 2.401(19) 3.209(8) 162.(4) ?
O15 H15A O4 . 0.841(10) 2.15(3) 2.904(4) 149.(5) ?
O15 H15B O6 . 0.842(10) 2.05(2) 2.865(4) 162.(5) ?
O16 H16A O1 3_666 0.838(10) 2.037(13) 2.870(4) 173.(5) ?
O16 H16B O4 2_645 0.838(10) 2.25(3) 2.902(4) 135.(3) ?
O17 H17A O2 . 0.838(10) 2.139(18) 2.962(4) 167.(6) ?
O17 H17B O5 2_655 0.840(10) 2.146(18) 2.970(4) 167.(6) ?
C3 H3 O15 4_566 0.95 2.54 3.314(5) 139.2 ?
C4 H4 O18^a 3_666 0.95 2.41 3.058(5) 125.5 ?
C5 H5 O5 3_666 0.95 2.40 3.144(5) 134.9 ?
C7 H7A O2 4_566 0.99 2.53 3.513(5) 169.8 ?
C7 H7B O19^a 2_645 0.99 2.58 3.524(6) 158.6 ?
C18 H18A O19^a 4_466 0.99 2.50 3.337(6) 142.5 ?
C18 H18B O17 2_545 0.99 2.41 3.091(5) 125.8 ?
C19 H19 O19^a 4_466 0.95 2.44 3.221(6) 139.4 ?
